data_1550825
loop_
_publ_author_name
'Manna, Amit Kumar'
'Rout, Kalyani'
'Chowdhury, Shubhamoy'
'Patra, Goutam K.'

_publ_section_title
;
 A dual-mode highly selective and sensitive Schiff base chemosensor for
 fluorescent colorimetric detection of Ni<sup>2+</sup> and colorimetric
 detection of Cu<sup>2</sup>.
;
_journal_issue 6
_journal_name_full
'Photochemical &amp; photobiological sciences : Official journal of the European Photochemistry Association and the European Society for Photobiology'
_journal_page_first 1512
_journal_page_last 1525
_journal_paper_doi 10.1039/c9pp00114j
_journal_volume 18
_journal_year 2019
_chemical_formula_moiety 'C3.54 H3.69 Cu0.15 N0.46 O0.92'
_chemical_formula_sum 'C3.54 H3.69 Cu0.15 N0.46 O0.92'
_chemical_formula_weight 77.23
_space_group_IT_number 15
_space_group_name_Hall '-C 2yc'
_space_group_name_H-M_alt 'C 1 2/c 1'
_symmetry_cell_setting monoclinic
_symmetry_space_group_name_Hall '-C 2yc'
_symmetry_space_group_name_H-M 'C 1 2/c 1'
_atom_sites_solution_hydrogens difmap
_atom_sites_solution_primary direct
_audit_update_record
;
2018-08-29 deposited with the CCDC.    2019-04-01 downloaded from the CCDC.
;
_cell_angle_alpha 90
_cell_angle_beta 106.229(14)
_cell_angle_gamma 90
_cell_formula_units_Z 52
_cell_length_a 26.093(12)
_cell_length_b 11.611(5)
_cell_length_c 14.522(5)
_cell_measurement_reflns_used 0
_cell_measurement_temperature 293
_cell_measurement_theta_max 0
_cell_measurement_theta_min 0
_cell_volume 4224(3)
_computing_cell_refinement 'USER DEFINED CELL REFINEMENT'
_computing_data_collection 'USER DEFINED DATA COLLECTION'
_computing_data_reduction 'USER DEFINED DATA REDUCTION'
_computing_molecular_graphics 'CAMERON (Watkin et al., 1996)'
_computing_publication_material 'CRYSTALS (Betteridge et al., 2003)'
_computing_structure_refinement 'CRYSTALS (Betteridge et al., 2003)'
_computing_structure_solution 'SHELXS 86 (Sheldrick, 1986)'
_diffrn_ambient_temperature 293
_diffrn_measured_fraction_theta_full 0.974
_diffrn_measured_fraction_theta_max 0.974
_diffrn_measurement_device Serial
_diffrn_measurement_device_type Unknown
_diffrn_measurement_method \w/2\q
_diffrn_radiation_monochromator graphite
_diffrn_radiation_type 'Mo K\a'
_diffrn_radiation_wavelength 0.71073
_diffrn_reflns_av_R_equivalents 0.115
_diffrn_reflns_limit_h_max 19
_diffrn_reflns_limit_h_min -29
_diffrn_reflns_limit_k_max 12
_diffrn_reflns_limit_k_min -13
_diffrn_reflns_limit_l_max 16
_diffrn_reflns_limit_l_min -15
_diffrn_reflns_number 8319
_diffrn_reflns_theta_full 23.790
_diffrn_reflns_theta_max 23.790
_diffrn_reflns_theta_min 2.282
_diffrn_standards_number 0
_exptl_absorpt_coefficient_mu 1.082
_exptl_absorpt_correction_type none
_exptl_crystal_density_diffrn 1.579
_exptl_crystal_density_method 'not measured'
_exptl_crystal_F_000 2079.991
_refine_diff_density_max 1.59
_refine_diff_density_min -1.32
_refine_ls_extinction_method None
_refine_ls_goodness_of_fit_ref 0.8427
_refine_ls_hydrogen_treatment mixed
_refine_ls_matrix_type full
_refine_ls_number_parameters 313
_refine_ls_number_reflns 3137
_refine_ls_number_restraints 10
_refine_ls_R_factor_all 0.1357
_refine_ls_R_factor_gt 0.0773
_refine_ls_shift/su_max 0.0099300
_refine_ls_shift/su_mean 0.0003444
_refine_ls_structure_factor_coef Fsqd
_refine_ls_weighting_details
;
 Method= Modified Sheldrick 
 w=1/[\s^2^(F^2^) + ( 0.10P)^2^ +91.34P] 
 ,where P=(max(Fo^2^,0) + 2Fc^2^)/3 
;
_refine_ls_weighting_scheme calc
_refine_ls_wR_factor_all 0.2360
_refine_ls_wR_factor_gt 0.1771
_refine_ls_wR_factor_ref 0.2360
_reflns_limit_h_max 28
_reflns_limit_h_min -29
_reflns_limit_k_max 13
_reflns_limit_k_min 0
_reflns_limit_l_max 16
_reflns_limit_l_min 0
_reflns_number_gt 1848
_reflns_number_total 3151
_reflns_threshold_expression I>2.0\s(I)
_oxford_diffrn_Wilson_B_factor 0.00
_oxford_diffrn_Wilson_scale 0.00
_oxford_refine_ls_r_factor_ref 0.1357
_oxford_refine_ls_scale 0.08588(7)
_oxford_reflns_number_all 3137
_oxford_reflns_threshold_expression_ref I>-3.0\s(I)
_cod_data_source_file c9pp00114j2.cif
_cod_data_source_block 1_CCDC1
_cod_depositor_comments 'Adding full bibliography for 1550824--1550825.cif.'
_cod_original_cell_volume 4224.1(15)
_cod_original_sg_symbol_H-M 'C 1 2/c 1 '
_cod_database_code 1550825

loop_
_symmetry_equiv_pos_as_xyz
x,y,z
-x,-y,-z
x+1/2,y+1/2,z
-x+1/2,-y+1/2,-z
-x,y,-z+1/2
x,-y,z+1/2
-x+1/2,y+1/2,-z+1/2
x+1/2,-y+1/2,z+1/2

loop_
_atom_site_label
_atom_site_type_symbol
_atom_site_fract_x
_atom_site_fract_y
_atom_site_fract_z
_atom_site_U_iso_or_equiv
_atom_site_occupancy
_atom_site_adp_type
_atom_site_refinement_flags_posn
Cu1 Cu 0.52315(4) 0.73358(9) 0.40424(8) 0.0272 1.0000 Uani D
O2 O 0.5633(2) 0.6023(5) 0.4539(4) 0.0243 1.0000 Uani .
C3 C 0.5474(4) 0.4943(8) 0.4369(6) 0.0261 1.0000 Uani .
C4 C 0.4990(4) 0.4584(7) 0.3717(6) 0.0237 1.0000 Uani .
C5 C 0.4598(3) 0.5383(8) 0.3167(6) 0.0226 1.0000 Uani .
N6 N 0.4673(3) 0.6488(6) 0.3238(5) 0.0216 1.0000 Uani D
N7 N 0.4268(3) 0.7166(6) 0.2629(5) 0.0245 1.0000 Uani D
C8 C 0.4379(4) 0.8268(8) 0.2808(7) 0.0285 1.0000 Uani D
O9 O 0.4796(2) 0.8618(5) 0.3461(4) 0.0281 1.0000 Uani .
C10 C 0.4000(3) 0.9147(7) 0.2241(6) 0.0250 1.0000 Uani .
C11 C 0.3492(3) 0.8889(8) 0.1608(6) 0.0223 1.0000 Uani D
N12 N 0.3315(3) 0.7747(7) 0.1477(5) 0.0312 1.0000 Uani D
C13 C 0.2803(4) 0.7374(8) 0.1248(6) 0.0275 1.0000 Uani D
O14 O 0.2417(3) 0.8017(6) 0.1053(5) 0.0387 1.0000 Uani .
C15 C 0.2762(4) 0.6088(8) 0.1329(6) 0.0274 1.0000 Uani .
C16 C 0.3151(4) 0.5351(8) 0.1186(7) 0.0306 1.0000 Uani .
C17 C 0.3094(4) 0.4169(9) 0.1310(7) 0.0397 1.0000 Uani .
C18 C 0.2653(4) 0.3734(8) 0.1560(7) 0.0352 1.0000 Uani .
C19 C 0.2268(4) 0.4477(9) 0.1672(7) 0.0368 1.0000 Uani .
C20 C 0.2314(4) 0.5649(8) 0.1554(6) 0.0287 1.0000 Uani .
H201 H 0.2046 0.6147 0.1625 0.0349 1.0000 Uiso .
H191 H 0.1973 0.4190 0.1844 0.0443 1.0000 Uiso .
H181 H 0.2619 0.2943 0.1649 0.0421 1.0000 Uiso .
H171 H 0.3356 0.3664 0.1225 0.0479 1.0000 Uiso .
H161 H 0.3443 0.5645 0.1006 0.0369 1.0000 Uiso .
H121 H 0.3556(9) 0.7231(19) 0.161(6) 0.0380 1.0000 Uiso D
C21 C 0.3178(4) 0.9801(8) 0.1110(6) 0.0283 1.0000 Uani .
C22 C 0.3355(4) 1.0913(8) 0.1248(7) 0.0345 1.0000 Uani .
C23 C 0.3847(4) 1.1180(8) 0.1862(6) 0.0324 1.0000 Uani .
C24 C 0.4163(4) 1.0290(8) 0.2361(7) 0.0317 1.0000 Uani .
H241 H 0.4495 1.0462 0.2780 0.0380 1.0000 Uiso .
H231 H 0.3963 1.1948 0.1940 0.0390 1.0000 Uiso .
H221 H 0.3141 1.1506 0.0918 0.0412 1.0000 Uiso .
H211 H 0.2847 0.9638 0.0685 0.0337 1.0000 Uiso .
H71 H 0.4298(10) 0.704(2) 0.2054(15) 0.0378 1.0000 Uiso D
H51 H 0.4287 0.5091 0.2750 0.0272 1.0000 Uiso .
C25 C 0.4873(4) 0.3393(8) 0.3627(6) 0.0252 1.0000 Uani .
C26 C 0.5211(4) 0.2575(8) 0.4117(8) 0.0380 1.0000 Uani .
C27 C 0.5689(4) 0.2928(8) 0.4745(7) 0.0341 1.0000 Uani .
C28 C 0.5826(4) 0.4082(8) 0.4886(6) 0.0259 1.0000 Uani .
O29 O 0.6280(2) 0.4516(6) 0.5523(4) 0.0337 1.0000 Uani .
C30 C 0.6674(4) 0.3728(9) 0.6067(7) 0.0401 1.0000 Uani .
H303 H 0.6824 0.3299 0.5633 0.0598 1.0000 Uiso .
H302 H 0.6950 0.4156 0.6510 0.0601 1.0000 Uiso .
H301 H 0.6507 0.3203 0.6411 0.0601 1.0000 Uiso .
H271 H 0.5924 0.2375 0.5092 0.0408 1.0000 Uiso .
H261 H 0.5124 0.1796 0.4046 0.0460 1.0000 Uiso .
H251 H 0.4551 0.3169 0.3206 0.0301 1.0000 Uiso .
O31 O 0.5799(3) 0.8272(6) 0.4842(4) 0.0313 1.0000 Uani D
C32 C 0.5769(4) 0.9466(8) 0.5081(7) 0.0327 1.0000 Uani .
H323 H 0.5685 0.9916 0.4502 0.0494 1.0000 Uiso .
H322 H 0.5496 0.9569 0.5398 0.0494 1.0000 Uiso .
H321 H 0.6106 0.9709 0.5496 0.0490 1.0000 Uiso .
H311 H 0.600(3) 0.799(9) 0.532(5) 0.0469 1.0000 Uiso D
O33 O 0.6389(3) 0.6974(6) 0.6145(5) 0.0322 1.0000 Uani D
H332 H 0.629(4) 0.631(4) 0.598(7) 0.0491 1.0000 Uiso D
H331 H 0.6686(19) 0.700(10) 0.606(7) 0.0490 1.0000 Uiso D

loop_
_atom_site_aniso_label
_atom_site_aniso_U_11
_atom_site_aniso_U_22
_atom_site_aniso_U_33
_atom_site_aniso_U_23
_atom_site_aniso_U_13
_atom_site_aniso_U_12
Cu1 0.0230(7) 0.0305(7) 0.0297(7) -0.0009(5) 0.0100(5) -0.0031(5)
O2 0.027(3) 0.025(3) 0.023(3) -0.003(3) 0.010(3) -0.009(3)
C3 0.026(5) 0.036(6) 0.023(5) -0.009(4) 0.017(4) -0.005(4)
C4 0.029(5) 0.021(5) 0.027(5) -0.009(4) 0.018(4) -0.008(4)
C5 0.020(5) 0.024(5) 0.029(5) 0.004(4) 0.015(4) 0.010(4)
N6 0.019(4) 0.030(5) 0.018(4) -0.005(3) 0.009(3) 0.002(3)
N7 0.019(4) 0.040(5) 0.017(4) -0.004(3) 0.008(3) 0.005(4)
C8 0.034(6) 0.030(6) 0.034(5) -0.002(4) 0.030(5) -0.003(5)
O9 0.023(4) 0.032(4) 0.028(3) -0.001(3) 0.005(3) -0.007(3)
C10 0.022(5) 0.022(5) 0.037(5) -0.001(4) 0.019(4) 0.003(4)
C11 0.019(5) 0.030(5) 0.020(4) -0.007(4) 0.009(4) -0.004(4)
N12 0.021(4) 0.038(5) 0.035(4) -0.001(4) 0.008(4) -0.001(4)
C13 0.025(5) 0.036(6) 0.021(4) -0.003(4) 0.005(4) -0.001(5)
O14 0.021(4) 0.034(4) 0.062(5) 0.003(3) 0.013(3) 0.002(3)
C15 0.027(5) 0.034(6) 0.025(5) -0.009(4) 0.011(4) -0.004(4)
C16 0.022(5) 0.038(6) 0.036(5) 0.000(4) 0.015(4) -0.002(4)
C17 0.044(7) 0.042(6) 0.041(6) -0.005(5) 0.025(5) 0.002(5)
C18 0.047(7) 0.026(5) 0.035(5) -0.005(4) 0.017(5) -0.014(5)
C19 0.042(6) 0.035(6) 0.042(6) -0.002(5) 0.026(5) -0.004(5)
C20 0.026(5) 0.033(6) 0.031(5) -0.009(4) 0.015(4) -0.004(4)
C21 0.030(5) 0.025(5) 0.032(5) -0.004(4) 0.012(4) -0.001(4)
C22 0.033(6) 0.032(6) 0.041(6) -0.001(5) 0.014(5) 0.001(5)
C23 0.045(6) 0.026(5) 0.026(5) 0.002(4) 0.009(5) 0.001(5)
C24 0.029(6) 0.031(6) 0.037(5) -0.009(4) 0.014(5) -0.005(4)
C25 0.027(5) 0.035(6) 0.013(4) 0.004(4) 0.006(4) 0.004(4)
C26 0.029(6) 0.034(6) 0.057(6) -0.002(5) 0.021(5) 0.001(5)
C27 0.041(6) 0.027(6) 0.045(6) 0.015(4) 0.030(5) 0.015(5)
C28 0.029(5) 0.026(5) 0.029(5) 0.004(4) 0.018(4) 0.005(4)
O29 0.025(4) 0.034(4) 0.038(4) 0.005(3) 0.003(3) -0.002(3)
C30 0.028(6) 0.045(6) 0.044(6) 0.019(5) 0.006(5) 0.019(5)
O31 0.030(4) 0.031(4) 0.030(4) -0.002(3) 0.003(3) -0.004(3)
C32 0.026(5) 0.036(6) 0.035(5) -0.013(5) 0.006(4) -0.014(5)
O33 0.023(4) 0.035(4) 0.039(4) 0.000(3) 0.008(3) 0.003(3)

loop_
_atom_type_symbol
_atom_type_scat_dispersion_real
_atom_type_scat_dispersion_imag
_atom_type_scat_Cromer_Mann_a1
_atom_type_scat_Cromer_Mann_b1
_atom_type_scat_Cromer_Mann_a2
_atom_type_scat_Cromer_Mann_b2
_atom_type_scat_Cromer_Mann_a3
_atom_type_scat_Cromer_Mann_b3
_atom_type_scat_Cromer_Mann_a4
_atom_type_scat_Cromer_Mann_b4
_atom_type_scat_Cromer_Mann_c
_atom_type_scat_source
C 0.0033 0.0016 2.3100 20.8439 1.0200 10.2075 1.5886 0.5687 0.8650 51.6512 0.2156 'International Tables Vol C 4.2.6.8 and 6.1.1.4'
H 0.0000 0.0000 0.4930 10.5109 0.3229 26.1257 0.1402 3.1424 0.0408 57.7998 0.0030 'International Tables Vol C 4.2.6.8 and 6.1.1.4'
Cu 0.3201 1.2651 13.3380 3.5828 7.1676 0.2470 5.6158 11.3966 1.6735 64.8126 1.1910 'International Tables Vol C 4.2.6.8 and 6.1.1.4'
N 0.0061 0.0033 12.2126 0.0057 3.1322 9.8933 2.0125 28.9975 1.1663 0.5826 -11.5290 'International Tables Vol C 4.2.6.8 and 6.1.1.4'
O 0.0106 0.0060 3.0485 13.2771 2.2868 5.7011 1.5463 0.3239 0.8670 32.9089 0.2508 'International Tables Vol C 4.2.6.8 and 6.1.1.4'

loop_
_geom_angle_atom_site_label_1
_geom_angle_site_symmetry_1
_geom_angle_atom_site_label_2
_geom_angle_atom_site_label_3
_geom_angle_site_symmetry_3
_geom_angle
_geom_angle_publ_flag
H71 5_655 Cu1 O2 . 78.2(7) no
H71 5_655 Cu1 C3 . 80.4(7) no
O2 . Cu1 C3 . 22.0(2) yes
H71 5_655 Cu1 N6 . 87.8(6) no
O2 . Cu1 N6 . 93.8(3) yes
C3 . Cu1 N6 . 71.9(3) yes
H71 5_655 Cu1 N7 . 91.5(6) no
O2 . Cu1 N7 . 121.3(2) yes
C3 . Cu1 N7 . 99.6(2) yes
N6 . Cu1 N7 . 27.7(3) yes
H71 5_655 Cu1 C8 . 95.9(6) no
O2 . Cu1 C8 . 149.3(3) yes
C3 . Cu1 C8 . 127.6(3) yes
N6 . Cu1 C8 . 55.7(3) yes
N7 . Cu1 C8 . 28.1(2) yes
H71 5_655 Cu1 O9 . 100.2(7) no
O2 . Cu1 O9 . 176.1(3) yes
C3 . Cu1 O9 . 154.5(3) yes
N6 . Cu1 O9 . 82.6(3) yes
N7 . Cu1 O9 . 55.0(2) yes
H71 5_655 Cu1 O31 . 91.9(6) no
O2 . Cu1 O31 . 88.5(3) yes
C3 . Cu1 O31 . 110.4(3) yes
N6 . Cu1 O31 . 177.6(3) yes
N7 . Cu1 O31 . 150.0(2) yes
C8 . Cu1 O9 . 27.0(3) yes
C8 . Cu1 O31 . 121.9(3) yes
O9 . Cu1 O31 . 95.0(3) yes
Cu1 . O2 C3 . 125.9(6) yes
O2 . C3 Cu1 . 32.1(4) yes
O2 . C3 C4 . 125.4(8) yes
Cu1 . C3 C4 . 93.4(6) yes
O2 . C3 C28 . 116.4(8) yes
Cu1 . C3 C28 . 148.3(6) yes
C4 . C3 C28 . 118.1(8) yes
C3 . C4 C5 . 122.9(8) yes
C3 . C4 C25 . 118.6(8) yes
C5 . C4 C25 . 118.5(8) yes
C4 . C5 N6 . 121.6(8) yes
C4 . C5 H51 . 118.7 no
N6 . C5 H51 . 119.7 no
C5 . N6 Cu1 . 130.0(6) yes
C5 . N6 N7 . 115.6(7) yes
Cu1 . N6 N7 . 114.4(5) yes
N6 . N7 Cu1 . 37.9(4) yes
N6 . N7 C8 . 109.4(7) yes
Cu1 . N7 C8 . 71.5(5) yes
N6 . N7 H71 . 104.6(15) no
Cu1 . N7 H71 . 114.4(15) no
C8 . N7 H71 . 106.1(17) no
N7 . C8 Cu1 . 80.5(5) yes
N7 . C8 O9 . 122.8(9) yes
Cu1 . C8 O9 . 42.3(4) yes
N7 . C8 C10 . 118.5(8) yes
Cu1 . C8 C10 . 161.0(6) yes
O9 . C8 C10 . 118.8(8) yes
C8 . O9 Cu1 . 110.7(6) yes
C8 . C10 C11 . 124.5(8) yes
C8 . C10 C24 . 116.7(8) yes
C11 . C10 C24 . 118.8(8) yes
C10 . C11 N12 . 120.2(8) yes
C10 . C11 C21 . 118.6(8) yes
N12 . C11 C21 . 121.3(8) yes
C11 . N12 C13 . 127.1(8) yes
C11 . N12 H121 . 116.1(15) no
C13 . N12 H121 . 116.5(15) no
N12 . C13 O14 . 123.6(9) yes
N12 . C13 C15 . 112.7(8) yes
O14 . C13 C15 . 123.6(8) yes
C13 . C15 C16 . 122.0(8) yes
C13 . C15 C20 . 117.7(8) yes
C16 . C15 C20 . 120.3(8) yes
C15 . C16 C17 . 118.7(8) yes
C15 . C16 H161 . 120.3 no
C17 . C16 H161 . 121.0 no
C16 . C17 C18 . 120.9(9) yes
C16 . C17 H171 . 119.6 no
C18 . C17 H171 . 119.6 no
C17 . C18 C19 . 119.3(9) yes
C17 . C18 H181 . 120.5 no
C19 . C18 H181 . 120.2 no
C18 . C19 C20 . 121.0(9) yes
C18 . C19 H191 . 119.6 no
C20 . C19 H191 . 119.5 no
C15 . C20 C19 . 119.8(9) yes
C15 . C20 H201 . 120.1 no
C19 . C20 H201 . 120.1 no
C11 . C21 C22 . 120.7(8) yes
C11 . C21 H211 . 119.2 no
C22 . C21 H211 . 120.2 no
C21 . C22 C23 . 121.5(9) yes
C21 . C22 H221 . 119.6 no
C23 . C22 H221 . 118.9 no
C22 . C23 C24 . 118.7(9) yes
C22 . C23 H231 . 120.1 no
C24 . C23 H231 . 121.3 no
C23 . C24 C10 . 121.8(9) yes
C23 . C24 H241 . 119.2 no
C10 . C24 H241 . 119.0 no
N7 . H71 Cu1 5_655 148(2) no
C4 . C25 C26 . 123.0(9) yes
C4 . C25 H251 . 117.8 no
C26 . C25 H251 . 119.1 no
C25 . C26 C27 . 118.2(9) yes
C25 . C26 H261 . 121.3 no
C27 . C26 H261 . 120.5 no
C26 . C27 C28 . 122.0(9) yes
C26 . C27 H271 . 119.1 no
C28 . C27 H271 . 118.9 no
C3 . C28 C27 . 120.0(9) yes
C3 . C28 O29 . 113.8(8) yes
C27 . C28 O29 . 126.1(8) yes
C28 . O29 C30 . 119.0(7) yes
O29 . C30 H303 . 109.0 no
O29 . C30 H302 . 109.1 no
H303 . C30 H302 . 109.7 no
O29 . C30 H301 . 109.3 no
H303 . C30 H301 . 109.6 no
H302 . C30 H301 . 110.1 no
Cu1 . O31 C32 . 127.0(6) yes
Cu1 . O31 H311 . 119(8) no
C32 . O31 H311 . 105(8) no
O31 . C32 H323 . 109.1 no
O31 . C32 H322 . 109.6 no
H323 . C32 H322 . 109.6 no
O31 . C32 H321 . 109.5 no
H323 . C32 H321 . 109.5 no
H322 . C32 H321 . 109.6 no
H332 . O33 H331 . 103(11) no

loop_
_geom_bond_atom_site_label_1
_geom_bond_atom_site_label_2
_geom_bond_site_symmetry_2
_geom_bond_distance
_geom_bond_publ_flag
Cu1 H71 5_655 2.29(2) no
Cu1 O2 . 1.876(6) yes
Cu1 C3 . 2.860(10) yes
Cu1 N6 . 1.872(7) yes
Cu1 N7 . 2.773(7) yes
Cu1 C8 . 2.666(10) yes
Cu1 O9 . 1.919(6) yes
Cu1 O31 . 1.939(6) yes
O2 C3 . 1.323(10) yes
C3 C4 . 1.413(12) yes
C3 C28 . 1.422(13) yes
C4 C5 . 1.443(12) yes
C4 C25 . 1.414(12) yes
C5 N6 . 1.297(11) yes
C5 H51 . 0.931 no
N6 N7 . 1.414(10) yes
N7 C8 . 1.323(11) yes
N7 H71 . 0.87(2) no
C8 O9 . 1.293(11) yes
C8 C10 . 1.498(13) yes
C10 C11 . 1.416(12) yes
C10 C24 . 1.389(12) yes
C11 N12 . 1.400(11) yes
C11 C21 . 1.409(12) yes
N12 C13 . 1.354(11) yes
N12 H121 . 0.85(2) no
C13 O14 . 1.222(10) yes
C13 C15 . 1.503(13) yes
C15 C16 . 1.386(12) yes
C15 C20 . 1.395(12) yes
C16 C17 . 1.398(14) yes
C16 H161 . 0.938 no
C17 C18 . 1.396(13) yes
C17 H171 . 0.933 no
C18 C19 . 1.368(14) yes
C18 H181 . 0.935 no
C19 C20 . 1.381(13) yes
C19 H191 . 0.933 no
C20 H201 . 0.935 no
C21 C22 . 1.367(13) yes
C21 H211 . 0.930 no
C22 C23 . 1.379(13) yes
C22 H221 . 0.930 no
C23 C24 . 1.392(13) yes
C23 H231 . 0.939 no
C24 H241 . 0.931 no
C25 C26 . 1.355(13) yes
C25 H251 . 0.928 no
C26 C27 . 1.386(14) yes
C26 H261 . 0.932 no
C27 C28 . 1.386(13) yes
C27 H271 . 0.931 no
C28 O29 . 1.379(11) yes
O29 C30 . 1.437(11) yes
C30 H303 . 0.968 no
C30 H302 . 0.961 no
C30 H301 . 0.965 no
O31 C32 . 1.437(11) yes
O31 H311 . 0.82(2) no
C32 H323 . 0.961 no
C32 H322 . 0.956 no
C32 H321 . 0.961 no
O33 H332 . 0.82(2) no
O33 H331 . 0.82(2) no

loop_
_geom_hbond_atom_site_label_D
_geom_hbond_atom_site_label_H
_geom_hbond_atom_site_label_A
_geom_hbond_site_symmetry_A
_geom_hbond_angle_DHA
_geom_hbond_distance_DH
_geom_hbond_distance_HA
_geom_hbond_distance_DA
_geom_hbond_publ_flag
N12 H121 N7 . 132(5) 0.851 2.024 2.667(13) yes
O31 H311 O33 . 162(11) 0.816 1.778 2.568(13) yes
O33 H332 O29 . 160(10) 0.823 2.188 2.983(13) yes
O33 H331 O14 8_565 171(11) 0.818 1.911 2.723(13) yes
